data_7111475
loop_
_publ_author_name
'Do, Loi'
'Halper, Sara R.'
'Cohen, Seth M.'

_publ_section_title
;
 Helical coordination polymers and cyclic dimers formed from heteroleptic
 thioether-dipyrrinato copper(ii) complexes
;
_journal_issue 23
_journal_name_full 'Chemical Communications'
_journal_page_first 2662
_journal_page_last 2663
_journal_paper_doi 10.1039/b411991f
_journal_year 2004
_chemical_formula_sum 'C22 H16 Cl2 Cu F6 N2 O2 S'
_chemical_formula_weight 620.87
_chemical_name_systematic
;
?
;
_space_group_IT_number 19
_symmetry_cell_setting orthorhombic
_symmetry_space_group_name_Hall 'P 2ac 2ab'
_symmetry_space_group_name_H-M 'P 21 21 21'
_atom_sites_solution_hydrogens geom
_atom_sites_solution_primary direct
_atom_sites_solution_secondary difmap
_audit_creation_method SHELXL-97
_cell_angle_alpha 90.00
_cell_angle_beta 90.00
_cell_angle_gamma 90.00
_cell_formula_units_Z 8
_cell_length_a 8.6561(8)
_cell_length_b 16.1930(15)
_cell_length_c 33.492(3)
_cell_measurement_temperature 100(2)
_cell_measurement_theta_max 27.52
_cell_measurement_theta_min 1.40
_cell_volume 4694.5(7)
_computing_cell_refinement 'Bruker SMART'
_computing_data_collection 'Bruker SMART'
_computing_data_reduction 'Bruker SAINT'
_computing_molecular_graphics 'Bruker SHELXTL'
_computing_publication_material 'Bruker SHELXTL'
_computing_structure_refinement 'SHELXL-97 (Sheldrick, 1997)'
_computing_structure_solution 'SHELXS-97 (Sheldrick, 1990)'
_diffrn_ambient_temperature 100(2)
_diffrn_measured_fraction_theta_full 0.952
_diffrn_measured_fraction_theta_max 0.952
_diffrn_measurement_device_type 'CCD area detector'
_diffrn_measurement_method 'phi and omega scans'
_diffrn_radiation_monochromator graphite
_diffrn_radiation_source 'fine-focus sealed tube'
_diffrn_radiation_type MoK\a
_diffrn_radiation_wavelength 0.71073
_diffrn_reflns_av_R_equivalents 0.0251
_diffrn_reflns_av_sigmaI/netI 0.0454
_diffrn_reflns_limit_h_max 7
_diffrn_reflns_limit_h_min -11
_diffrn_reflns_limit_k_max 17
_diffrn_reflns_limit_k_min -21
_diffrn_reflns_limit_l_max 36
_diffrn_reflns_limit_l_min -42
_diffrn_reflns_number 15746
_diffrn_reflns_theta_full 27.52
_diffrn_reflns_theta_max 27.52
_diffrn_reflns_theta_min 1.40
_exptl_absorpt_coefficient_mu 1.320
_exptl_absorpt_correction_T_max 1.000000
_exptl_absorpt_correction_T_min 0.668905
_exptl_absorpt_correction_type multi-scan
_exptl_absorpt_process_details SADABS
_exptl_crystal_colour red-green
_exptl_crystal_density_diffrn 1.757
_exptl_crystal_density_meas 0
_exptl_crystal_density_method 'not measured'
_exptl_crystal_description rod
_exptl_crystal_F_000 2488
_exptl_crystal_size_max 0.60
_exptl_crystal_size_mid 0.20
_exptl_crystal_size_min 0.10
_refine_diff_density_max 1.397
_refine_diff_density_min -0.866
_refine_diff_density_rms 0.120
_refine_ls_abs_structure_details 'Flack H D (1983), Acta Cryst. A39, 876-881'
_refine_ls_abs_structure_Flack 0.603(11)
_refine_ls_extinction_method none
_refine_ls_goodness_of_fit_ref 1.112
_refine_ls_hydrogen_treatment mixed
_refine_ls_matrix_type full
_refine_ls_number_parameters 652
_refine_ls_number_reflns 9942
_refine_ls_number_restraints 0
_refine_ls_restrained_S_all 1.112
_refine_ls_R_factor_all 0.0518
_refine_ls_R_factor_gt 0.0476
_refine_ls_shift/su_max 0.024
_refine_ls_shift/su_mean 0.002
_refine_ls_structure_factor_coef Fsqd
_refine_ls_weighting_details 'calc w=1/[\s^2^(Fo^2^)+(0.0697P)^2^+0.3795P] where P=(Fo^2^+2Fc^2^)/3'
_refine_ls_weighting_scheme calc
_refine_ls_wR_factor_gt 0.1150
_refine_ls_wR_factor_ref 0.1178
_reflns_number_gt 9206
_reflns_number_total 9942
_reflns_threshold_expression >2sigma(I)
_cod_data_source_file b411991fsup1.cif
_cod_data_source_block '[Cu(4-mtdpm)(hfacac)]'
_cod_depositor_comments
;
The following automatic conversions were performed:

'_symmetry_cell_setting' value 'Orthorhombic' changed to
'orthorhombic' according to
/home/saulius/struct/CIF-dictionaries/cif_core.dic dictionary named
'cif_core.dic' version 2.4.2 from 2011-04-26.

Automatic conversion script
Id: cif_fix_values 1891 2012-01-12 08:04:46Z andrius 
;
_cod_original_cell_volume 4694.5(8)
_cod_original_sg_symbol_H-M P2(1)2(1)2(1)
_cod_database_code 7111475

loop_
_symmetry_equiv_pos_as_xyz
'x, y, z'
'-x+1/2, -y, z+1/2'
'-x, y+1/2, -z+1/2'
'x+1/2, -y+1/2, -z'

loop_
_atom_site_label
_atom_site_type_symbol
_atom_site_fract_x
_atom_site_fract_y
_atom_site_fract_z
_atom_site_U_iso_or_equiv
_atom_site_adp_type
_atom_site_occupancy
_atom_site_symmetry_multiplicity
_atom_site_calc_flag
_atom_site_refinement_flags
C1 C 0.1315(5) 0.9757(2) 0.08470(12) 0.0175(8) Uani 1 1 d .
H1 H 0.0802 1.0046 0.1055 0.021 Uiso 1 1 calc R
C2 C 0.1176(5) 0.9954(2) 0.04405(12) 0.0210(9) Uani 1 1 d .
H2 H 0.0575 1.0386 0.0328 0.025 Uiso 1 1 calc R
C3 C 0.2087(5) 0.9394(2) 0.02356(12) 0.0181(8) Uani 1 1 d .
H3 H 0.2230 0.9367 -0.0045 0.022 Uiso 1 1 calc R
C4 C 0.2769(5) 0.8869(2) 0.05257(12) 0.0159(8) Uani 1 1 d .
C5 C 0.3784(4) 0.8205(2) 0.04602(12) 0.0155(8) Uani 1 1 d .
C6 C 0.4379(5) 0.7685(2) 0.07595(12) 0.0152(8) Uani 1 1 d .
C7 C 0.5534(5) 0.7063(2) 0.07105(12) 0.0175(8) Uani 1 1 d .
H7 H 0.6006 0.6898 0.0467 0.021 Uiso 1 1 calc R
C8 C 0.5832(5) 0.6748(2) 0.10858(12) 0.0200(8) Uani 1 1 d .
H8 H 0.6545 0.6322 0.1150 0.024 Uiso 1 1 calc R
C9 C 0.4872(5) 0.7182(2) 0.13583(12) 0.0179(8) Uani 1 1 d .
H9 H 0.4837 0.7086 0.1638 0.021 Uiso 1 1 calc R
C10 C 0.4229(4) 0.8038(2) 0.00419(11) 0.0146(8) Uani 1 1 d .
C11 C 0.4976(5) 0.8635(2) -0.01915(12) 0.0184(8) Uani 1 1 d .
H11 H 0.5266 0.9146 -0.0073 0.022 Uiso 1 1 calc R
C12 C 0.5298(4) 0.8498(2) -0.05882(12) 0.0189(8) Uani 1 1 d .
H12 H 0.5788 0.8917 -0.0741 0.023 Uiso 1 1 calc R
C13 C 0.4910(5) 0.7750(2) -0.07678(12) 0.0165(8) Uani 1 1 d .
C14 C 0.4239(5) 0.7127(2) -0.05301(12) 0.0175(8) Uani 1 1 d .
H14 H 0.4015 0.6604 -0.0644 0.021 Uiso 1 1 calc R
C15 C 0.3903(5) 0.7270(2) -0.01343(12) 0.0174(8) Uani 1 1 d .
H15 H 0.3445 0.6845 0.0021 0.021 Uiso 1 1 calc R
C16 C 0.5889(6) 0.8477(2) -0.14820(13) 0.0296(10) Uani 1 1 d .
H16A H 0.5239 0.8947 -0.1407 0.044 Uiso 1 1 calc R
H16B H 0.5941 0.8436 -0.1774 0.044 Uiso 1 1 calc R
H16C H 0.6931 0.8555 -0.1374 0.044 Uiso 1 1 calc R
C17 C 0.0216(5) 1.0230(2) 0.21570(13) 0.0222(9) Uani 1 1 d .
C18 C 0.1200(5) 0.9466(2) 0.20492(12) 0.0183(8) Uani 1 1 d .
C19 C 0.1828(5) 0.9020(2) 0.23579(13) 0.0212(9) Uani 1 1 d .
H19 H 0.1736 0.9204 0.2626 0.025 Uiso 1 1 calc R
C20 C 0.2609(5) 0.8286(2) 0.22664(12) 0.0175(8) Uani 1 1 d .
C21 C 0.3139(5) 0.7750(3) 0.26255(14) 0.0250(9) Uani 1 1 d .
C22 C 0.8337(5) 0.0221(2) 0.91559(12) 0.0199(8) Uani 1 1 d .
H22 H 0.8852 -0.0070 0.8949 0.024 Uiso 1 1 calc R
C23 C 0.8477(5) 0.0034(2) 0.95626(11) 0.0180(8) Uani 1 1 d .
H23 H 0.9069 -0.0399 0.9677 0.022 Uiso 1 1 calc R
C24 C 0.7577(5) 0.0609(2) 0.97655(12) 0.0164(8) Uani 1 1 d .
H24 H 0.7450 0.0652 1.0047 0.020 Uiso 1 1 calc R
C25 C 0.6877(4) 0.1124(2) 0.94675(11) 0.0131(7) Uani 1 1 d .
C26 C 0.5879(4) 0.1784(2) 0.95337(12) 0.0148(8) Uani 1 1 d .
C27 C 0.5262(4) 0.2294(2) 0.92309(12) 0.0145(8) Uani 1 1 d .
C28 C 0.4112(5) 0.2921(2) 0.92743(13) 0.0194(8) Uani 1 1 d .
H28 H 0.3647 0.3096 0.9517 0.023 Uiso 1 1 calc R
C29 C 0.3803(5) 0.3223(2) 0.88989(12) 0.0203(8) Uani 1 1 d .
H29 H 0.3088 0.3646 0.8831 0.024 Uiso 1 1 calc R
C30 C 0.4760(5) 0.2780(2) 0.86350(13) 0.0185(8) Uani 1 1 d .
H30 H 0.4785 0.2861 0.8354 0.022 Uiso 1 1 calc R
C31 C 0.5410(4) 0.1963(2) 0.99496(12) 0.0157(8) Uani 1 1 d .
C32 C 0.4694(4) 0.1367(2) 1.01885(11) 0.0157(7) Uani 1 1 d .
H32 H 0.4432 0.0849 1.0074 0.019 Uiso 1 1 calc R
C33 C 0.4357(4) 0.1507(2) 1.05856(12) 0.0191(8) Uani 1 1 d .
H33 H 0.3859 0.1093 1.0740 0.023 Uiso 1 1 calc R
C34 C 0.4757(5) 0.2269(2) 1.07606(12) 0.0164(8) Uani 1 1 d .
C35 C 0.5409(5) 0.2877(2) 1.05193(12) 0.0179(8) Uani 1 1 d .
H35 H 0.5632 0.3403 1.0631 0.022 Uiso 1 1 calc R
C36 C 0.5734(5) 0.2735(2) 1.01273(12) 0.0167(8) Uani 1 1 d .
H36 H 0.6186 0.3161 0.9971 0.020 Uiso 1 1 calc R
C37 C 0.3840(6) 0.1546(2) 1.14826(13) 0.0365(12) Uani 1 1 d .
H37A H 0.2826 0.1428 1.1366 0.055 Uiso 1 1 calc R
H37B H 0.3736 0.1606 1.1773 0.055 Uiso 1 1 calc R
H37C H 0.4548 0.1090 1.1423 0.055 Uiso 1 1 calc R
C38 C 0.9458(5) -0.0278(2) 0.78477(13) 0.0234(9) Uani 1 1 d .
C39 C 0.8546(5) 0.0513(2) 0.79522(12) 0.0178(8) Uani 1 1 d .
C40 C 0.8166(5) 0.1053(2) 0.76483(12) 0.0204(8) Uani 1 1 d .
H40 H 0.8459 0.0930 0.7382 0.024 Uiso 1 1 calc R
C41 C 0.7357(5) 0.1778(2) 0.77294(12) 0.0163(8) Uani 1 1 d .
C42 C 0.7028(5) 0.2372(2) 0.73836(13) 0.0212(8) Uani 1 1 d .
C43 C 0.6917(5) 0.9131(2) 0.12450(12) 0.0224(9) Uani 1 1 d .
H43A H 0.6700 0.8544 0.1186 0.027 Uiso 1 1 calc R
H43B H 0.7985 0.9171 0.1349 0.027 Uiso 1 1 calc R
C44 C 0.2682(5) 0.0849(2) 0.87742(13) 0.0242(9) Uani 1 1 d .
H44A H 0.2888 0.1441 0.8826 0.029 Uiso 1 1 calc R
H44B H 0.1609 0.0797 0.8675 0.029 Uiso 1 1 calc R
Cl1 Cl 0.67600(14) 0.97207(6) 0.07996(3) 0.0308(2) Uani 1 1 d .
Cl2 Cl 0.56076(13) 0.94914(6) 0.16098(3) 0.0263(2) Uani 1 1 d .
Cl3 Cl 0.39908(14) 0.04770(6) 0.84059(3) 0.0282(2) Uani 1 1 d .
Cl4 Cl 0.28888(14) 0.02812(6) 0.92216(3) 0.0302(2) Uani 1 1 d .
Cu1 Cu 0.25469(5) 0.85076(2) 0.140234(14) 0.01660(11) Uani 1 1 d .
Cu2 Cu 0.70856(5) 0.14549(3) 0.859233(14) 0.01669(11) Uani 1 1 d .
F1 F 0.0019(4) 1.03431(17) 0.25448(7) 0.0364(7) Uani 1 1 d .
F2 F -0.1189(3) 1.01720(16) 0.19939(9) 0.0388(7) Uani 1 1 d .
F3 F 0.0866(4) 1.09100(13) 0.20076(8) 0.0381(7) Uani 1 1 d .
F4 F 0.2144(3) 0.71501(18) 0.26982(10) 0.0453(8) Uani 1 1 d .
F5 F 0.3315(4) 0.81959(18) 0.29581(8) 0.0473(9) Uani 1 1 d .
F6 F 0.4503(3) 0.73942(14) 0.25547(7) 0.0250(5) Uani 1 1 d .
F7 F 0.8549(4) -0.09311(14) 0.79054(9) 0.0406(7) Uani 1 1 d .
F8 F 0.9924(4) -0.03015(18) 0.74730(7) 0.0398(8) Uani 1 1 d .
F9 F 1.0670(4) -0.03633(16) 0.80824(9) 0.0427(7) Uani 1 1 d .
F10 F 0.7670(4) 0.21322(16) 0.70442(8) 0.0425(8) Uani 1 1 d .
F11 F 0.7600(3) 0.31231(14) 0.74579(8) 0.0340(7) Uani 1 1 d .
F12 F 0.5527(3) 0.24759(19) 0.73307(9) 0.0429(8) Uani 1 1 d .
N1 N 0.2262(4) 0.91103(17) 0.09053(10) 0.0161(7) Uani 1 1 d .
N2 N 0.4018(4) 0.77466(18) 0.11635(10) 0.0165(7) Uani 1 1 d .
N3 N 0.7382(4) 0.08648(17) 0.90941(10) 0.0161(7) Uani 1 1 d .
N4 N 0.5640(4) 0.22244(18) 0.88335(10) 0.0166(7) Uani 1 1 d .
O1 O 0.1276(4) 0.93497(16) 0.16806(8) 0.0241(7) Uani 1 1 d .
O2 O 0.2913(3) 0.79832(15) 0.19341(8) 0.0195(6) Uani 1 1 d .
O3 O 0.8255(4) 0.05745(16) 0.83170(8) 0.0247(7) Uani 1 1 d .
O4 O 0.6853(3) 0.20161(15) 0.80628(8) 0.0191(6) Uani 1 1 d .
S1 S 0.50739(12) 0.75435(6) -0.12821(3) 0.0197(2) Uani 1 1 d .
S2 S 0.45913(12) 0.24862(6) 1.12747(3) 0.0213(2) Uani 1 1 d .

loop_
_atom_site_aniso_label
_atom_site_aniso_U_11
_atom_site_aniso_U_22
_atom_site_aniso_U_33
_atom_site_aniso_U_23
_atom_site_aniso_U_13
_atom_site_aniso_U_12
C1 0.022(2) 0.0122(16) 0.018(2) 0.0010(14) 0.0026(16) 0.0032(14)
C2 0.027(2) 0.0108(16) 0.025(2) 0.0014(14) -0.0010(17) 0.0006(15)
C3 0.022(2) 0.0164(16) 0.015(2) 0.0030(14) 0.0012(15) -0.0005(14)
C4 0.020(2) 0.0120(15) 0.016(2) 0.0011(13) -0.0014(15) -0.0033(14)
C5 0.0142(19) 0.0144(16) 0.018(2) -0.0004(14) -0.0009(15) -0.0029(14)
C6 0.0183(19) 0.0119(15) 0.015(2) -0.0001(13) 0.0022(15) -0.0009(13)
C7 0.019(2) 0.0137(16) 0.020(2) -0.0025(14) 0.0007(16) 0.0008(14)
C8 0.024(2) 0.0161(17) 0.020(2) 0.0018(14) 0.0004(16) 0.0035(15)
C9 0.022(2) 0.0157(16) 0.016(2) 0.0040(14) -0.0014(16) 0.0017(14)
C10 0.0166(19) 0.0159(17) 0.011(2) 0.0001(14) -0.0003(14) 0.0002(14)
C11 0.020(2) 0.0145(16) 0.021(2) -0.0035(15) 0.0030(15) -0.0022(14)
C12 0.021(2) 0.0155(17) 0.020(2) 0.0033(15) 0.0024(15) -0.0018(15)
C13 0.019(2) 0.0205(18) 0.010(2) 0.0011(14) -0.0020(15) 0.0040(14)
C14 0.019(2) 0.0130(16) 0.020(2) 0.0010(14) -0.0020(16) -0.0010(14)
C15 0.023(2) 0.0132(16) 0.016(2) 0.0045(13) 0.0029(16) -0.0003(14)
C16 0.049(3) 0.0227(19) 0.017(2) 0.0029(17) 0.0062(19) 0.007(2)
C17 0.031(2) 0.0138(17) 0.022(2) 0.0014(15) 0.0073(18) 0.0027(15)
C18 0.023(2) 0.0103(16) 0.022(2) -0.0005(14) 0.0009(16) -0.0013(14)
C19 0.032(2) 0.0199(17) 0.012(2) -0.0008(15) -0.0011(17) 0.0025(16)
C20 0.022(2) 0.0181(16) 0.012(2) 0.0021(14) 0.0013(15) -0.0013(14)
C21 0.024(2) 0.031(2) 0.019(2) 0.0010(17) 0.0002(17) 0.0036(17)
C22 0.022(2) 0.0124(16) 0.025(2) -0.0006(15) 0.0009(17) 0.0011(14)
C23 0.025(2) 0.0164(17) 0.013(2) 0.0044(14) -0.0009(16) -0.0001(15)
C24 0.023(2) 0.0146(16) 0.012(2) 0.0000(14) -0.0011(15) 0.0008(14)
C25 0.0174(19) 0.0133(15) 0.009(2) 0.0017(13) -0.0003(14) -0.0005(13)
C26 0.0154(19) 0.0130(16) 0.016(2) 0.0001(13) -0.0011(15) -0.0041(13)
C27 0.0170(19) 0.0141(16) 0.012(2) -0.0013(13) 0.0012(14) -0.0020(14)
C28 0.020(2) 0.0147(16) 0.023(2) -0.0026(15) 0.0007(16) 0.0013(14)
C29 0.018(2) 0.0171(17) 0.025(2) -0.0009(15) -0.0006(16) 0.0037(15)
C30 0.024(2) 0.0149(16) 0.017(2) 0.0041(15) -0.0046(16) 0.0020(14)
C31 0.0168(19) 0.0135(16) 0.017(2) 0.0019(14) 0.0000(15) 0.0006(14)
C32 0.0200(19) 0.0131(16) 0.014(2) 0.0024(14) 0.0017(14) -0.0003(14)
C33 0.020(2) 0.0153(17) 0.022(2) 0.0040(15) 0.0033(15) -0.0010(15)
C34 0.019(2) 0.0188(17) 0.011(2) -0.0006(14) -0.0043(15) 0.0040(14)
C35 0.020(2) 0.0137(16) 0.020(2) -0.0018(14) -0.0008(16) 0.0013(14)
C36 0.023(2) 0.0110(16) 0.016(2) 0.0003(13) -0.0016(16) -0.0014(14)
C37 0.067(3) 0.0201(19) 0.022(3) 0.0101(17) 0.017(2) 0.016(2)
C38 0.035(2) 0.0151(17) 0.020(2) -0.0006(15) 0.0057(18) 0.0022(16)
C39 0.024(2) 0.0125(16) 0.017(2) -0.0023(14) 0.0029(16) -0.0019(14)
C40 0.028(2) 0.0195(17) 0.013(2) -0.0022(15) 0.0039(17) 0.0026(16)
C41 0.0171(19) 0.0162(16) 0.016(2) 0.0009(14) -0.0012(15) -0.0030(14)
C42 0.025(2) 0.0226(18) 0.016(2) -0.0004(16) -0.0011(16) 0.0012(16)
C43 0.028(2) 0.0180(17) 0.021(2) 0.0030(15) -0.0040(17) 0.0028(16)
C44 0.031(2) 0.0189(17) 0.023(2) 0.0026(15) -0.0016(18) 0.0038(16)
Cl1 0.0416(7) 0.0244(5) 0.0263(6) 0.0069(4) -0.0009(5) -0.0016(4)
Cl2 0.0348(6) 0.0215(4) 0.0224(6) -0.0031(4) -0.0039(4) 0.0055(4)
Cl3 0.0376(6) 0.0239(5) 0.0230(6) -0.0028(4) -0.0033(4) 0.0077(4)
Cl4 0.0408(7) 0.0240(5) 0.0259(6) 0.0078(4) -0.0029(5) -0.0033(4)
Cu1 0.0245(3) 0.0135(2) 0.0117(3) 0.00061(17) 0.00038(18) 0.00341(17)
Cu2 0.0250(3) 0.01307(19) 0.0120(3) 0.00131(17) 0.00162(18) 0.00359(17)
F1 0.063(2) 0.0251(14) 0.0214(16) -0.0050(10) 0.0059(13) 0.0148(12)
F2 0.0310(16) 0.0368(14) 0.0485(19) -0.0150(12) -0.0071(13) 0.0104(12)
F3 0.060(2) 0.0125(11) 0.0414(18) 0.0053(10) 0.0138(14) 0.0013(11)
F4 0.0305(16) 0.0540(17) 0.051(2) 0.0382(15) 0.0025(14) -0.0023(13)
F5 0.080(2) 0.0477(16) 0.0138(15) -0.0073(12) -0.0124(15) 0.0355(16)
F6 0.0265(13) 0.0205(11) 0.0280(15) 0.0013(9) -0.0060(10) 0.0045(10)
F7 0.057(2) 0.0118(11) 0.0531(19) -0.0027(11) 0.0181(16) -0.0020(11)
F8 0.071(2) 0.0270(15) 0.0216(17) 0.0051(10) 0.0203(14) 0.0220(13)
F9 0.0488(19) 0.0373(14) 0.0422(19) -0.0114(12) -0.0134(15) 0.0209(13)
F10 0.081(2) 0.0292(13) 0.0178(16) 0.0069(10) 0.0104(14) 0.0208(14)
F11 0.0449(17) 0.0171(11) 0.0400(18) 0.0111(10) -0.0078(13) -0.0012(11)
F12 0.0254(15) 0.0616(19) 0.0416(19) 0.0290(15) -0.0060(13) -0.0048(14)
N1 0.0200(18) 0.0118(13) 0.0165(19) 0.0013(11) 0.0008(13) 0.0004(12)
N2 0.0226(18) 0.0125(13) 0.0144(18) 0.0037(11) 0.0042(13) -0.0002(12)
N3 0.0194(17) 0.0128(13) 0.0160(19) -0.0006(11) 0.0020(13) 0.0018(12)
N4 0.0174(17) 0.0148(14) 0.0176(19) 0.0012(12) 0.0005(13) 0.0013(12)
O1 0.0425(19) 0.0185(13) 0.0115(16) 0.0007(10) 0.0008(13) 0.0078(12)
O2 0.0254(16) 0.0181(12) 0.0149(16) -0.0005(10) 0.0009(12) 0.0021(11)
O3 0.0385(18) 0.0193(13) 0.0163(17) 0.0017(11) 0.0027(13) 0.0091(12)
O4 0.0268(16) 0.0191(13) 0.0114(15) 0.0019(10) 0.0008(11) 0.0033(11)
S1 0.0234(5) 0.0214(4) 0.0144(5) 0.0002(4) 0.0006(4) 0.0029(4)
S2 0.0254(5) 0.0256(5) 0.0128(5) -0.0010(4) 0.0005(4) 0.0050(4)

loop_
_atom_type_symbol
_atom_type_description
_atom_type_scat_dispersion_real
_atom_type_scat_dispersion_imag
_atom_type_scat_source
C C 0.0033 0.0016 'International Tables Vol C Tables 4.2.6.8 and 6.1.1.4'
H H 0.0000 0.0000 'International Tables Vol C Tables 4.2.6.8 and 6.1.1.4'
N N 0.0061 0.0033 'International Tables Vol C Tables 4.2.6.8 and 6.1.1.4'
O O 0.0106 0.0060 'International Tables Vol C Tables 4.2.6.8 and 6.1.1.4'
F F 0.0171 0.0103 'International Tables Vol C Tables 4.2.6.8 and 6.1.1.4'
S S 0.1246 0.1234 'International Tables Vol C Tables 4.2.6.8 and 6.1.1.4'
Cu Cu 0.3201 1.2651 'International Tables Vol C Tables 4.2.6.8 and 6.1.1.4'
Cl Cl 0.1484 0.1585 'International Tables Vol C Tables 4.2.6.8 and 6.1.1.4'

loop_
_geom_angle_atom_site_label_1
_geom_angle_atom_site_label_2
_geom_angle_atom_site_label_3
_geom_angle
_geom_angle_site_symmetry_3
N1 C1 C2 111.7(3) .
C3 C2 C1 106.5(3) .
C2 C3 C4 106.9(4) .
N1 C4 C5 123.4(3) .
N1 C4 C3 108.9(3) .
C5 C4 C3 127.7(4) .
C4 C5 C6 125.1(4) .
C4 C5 C10 116.8(3) .
C6 C5 C10 118.1(3) .
N2 C6 C5 124.6(3) .
N2 C6 C7 108.6(3) .
C5 C6 C7 126.6(4) .
C8 C7 C6 106.6(3) .
C7 C8 C9 107.0(3) .
N2 C9 C8 110.3(4) .
C11 C10 C15 118.0(4) .
C11 C10 C5 121.5(3) .
C15 C10 C5 120.5(3) .
C12 C11 C10 121.4(3) .
C11 C12 C13 120.6(4) .
C12 C13 C14 118.5(4) .
C12 C13 S1 124.6(3) .
C14 C13 S1 116.7(3) .
C15 C14 C13 120.7(3) .
C14 C15 C10 120.7(3) .
F1 C17 F3 108.0(3) .
F1 C17 F2 107.1(3) .
F3 C17 F2 106.8(4) .
F1 C17 C18 114.3(3) .
F3 C17 C18 109.9(3) .
F2 C17 C18 110.4(3) .
O1 C18 C19 130.0(4) .
O1 C18 C17 112.4(3) .
C19 C18 C17 117.6(4) .
C18 C19 C20 118.2(4) .
O2 C20 C19 129.2(4) .
O2 C20 C21 114.3(3) .
C19 C20 C21 116.5(4) .
F4 C21 F6 107.0(3) .
F4 C21 F5 108.6(4) .
F6 C21 F5 106.3(4) .
F4 C21 C20 111.2(4) .
F6 C21 C20 111.4(4) .
F5 C21 C20 112.2(3) .
N3 C22 C23 111.7(4) .
C24 C23 C22 106.4(3) .
C23 C24 C25 106.6(3) .
N3 C25 C26 124.8(3) .
N3 C25 C24 108.5(3) .
C26 C25 C24 126.7(4) .
C25 C26 C27 124.7(4) .
C25 C26 C31 118.1(3) .
C27 C26 C31 117.2(3) .
N4 C27 C26 123.8(3) .
N4 C27 C28 108.8(3) .
C26 C27 C28 127.3(4) .
C29 C28 C27 107.2(4) .
C28 C29 C30 106.1(3) .
N4 C30 C29 111.2(4) .
C32 C31 C36 117.3(4) .
C32 C31 C26 121.6(3) .
C36 C31 C26 121.0(3) .
C33 C32 C31 122.1(3) .
C32 C33 C34 119.5(4) .
C35 C34 C33 118.5(4) .
C35 C34 S2 117.3(3) .
C33 C34 S2 124.1(3) .
C36 C35 C34 121.6(3) .
C35 C36 C31 120.9(4) .
F9 C38 F8 108.7(4) .
F9 C38 F7 107.5(3) .
F8 C38 F7 107.2(3) .
F9 C38 C39 111.0(3) .
F8 C38 C39 113.3(3) .
F7 C38 C39 108.9(4) .
O3 C39 C40 128.3(4) .
O3 C39 C38 113.0(3) .
C40 C39 C38 118.7(4) .
C39 C40 C41 120.7(4) .
O4 C41 C40 127.2(4) .
O4 C41 C42 114.4(3) .
C40 C41 C42 118.4(4) .
F12 C42 F10 109.5(4) .
F12 C42 F11 105.9(3) .
F10 C42 F11 105.8(3) .
F12 C42 C41 111.3(3) .
F10 C42 C41 112.8(3) .
F11 C42 C41 111.2(3) .
Cl2 C43 Cl1 110.8(2) .
Cl4 C44 Cl3 110.3(2) .
N2 Cu1 N1 92.81(13) .
N2 Cu1 O1 172.66(14) .
N1 Cu1 O1 89.24(12) .
N2 Cu1 O2 89.63(12) .
N1 Cu1 O2 174.82(12) .
O1 Cu1 O2 87.79(11) .
N2 Cu1 S1 93.28(10) 4_465
N1 Cu1 S1 94.93(10) 4_465
O1 Cu1 S1 93.57(10) 4_465
O2 Cu1 S1 89.48(8) 4_465
N4 Cu2 N3 92.34(13) .
N4 Cu2 O3 170.68(14) .
N3 Cu2 O3 88.92(12) .
N4 Cu2 O4 90.71(12) .
N3 Cu2 O4 176.94(12) .
O3 Cu2 O4 88.03(11) .
N4 Cu2 S2 92.30(10) 4_557
N3 Cu2 S2 93.50(10) 4_557
O3 Cu2 S2 96.84(10) 4_557
O4 Cu2 S2 86.62(9) 4_557
C1 N1 C4 106.1(3) .
C1 N1 Cu1 126.3(3) .
C4 N1 Cu1 126.6(2) .
C9 N2 C6 107.4(3) .
C9 N2 Cu1 126.3(3) .
C6 N2 Cu1 126.3(3) .
C22 N3 C25 106.8(3) .
C22 N3 Cu2 126.4(3) .
C25 N3 Cu2 125.9(2) .
C30 N4 C27 106.7(3) .
C30 N4 Cu2 125.8(3) .
C27 N4 Cu2 127.5(3) .
C18 O1 Cu1 126.6(3) .
C20 O2 Cu1 126.6(2) .
C39 O3 Cu2 128.0(3) .
C41 O4 Cu2 127.7(2) .
C13 S1 C16 103.68(19) .
C13 S1 Cu1 108.76(13) 4_565
C16 S1 Cu1 99.18(15) 4_565
C34 S2 C37 103.8(2) .
C34 S2 Cu2 109.89(13) 4_457
C37 S2 Cu2 100.20(16) 4_457

loop_
_geom_bond_atom_site_label_1
_geom_bond_atom_site_label_2
_geom_bond_distance
_geom_bond_site_symmetry_2
C1 N1 1.344(4) .
C1 C2 1.403(6) .
C2 C3 1.383(5) .
C3 C4 1.420(5) .
C4 N1 1.401(5) .
C4 C5 1.405(5) .
C5 C6 1.407(5) .
C5 C10 1.478(5) .
C6 N2 1.392(5) .
C6 C7 1.429(5) .
C7 C8 1.381(5) .
C8 C9 1.420(5) .
C9 N2 1.345(5) .
C10 C11 1.401(5) .
C10 C15 1.405(5) .
C11 C12 1.376(5) .
C12 C13 1.394(5) .
C13 C14 1.410(5) .
C13 S1 1.760(4) .
C14 C15 1.377(5) .
C16 S1 1.797(4) .
C17 F1 1.323(5) .
C17 F3 1.334(4) .
C17 F2 1.337(5) .
C17 C18 1.545(5) .
C18 O1 1.251(5) .
C18 C19 1.374(5) .
C19 C20 1.402(5) .
C20 O2 1.244(5) .
C20 C21 1.552(6) .
C21 F4 1.321(5) .
C21 F6 1.335(5) .
C21 F5 1.336(5) .
C22 N3 1.346(5) .
C22 C23 1.401(5) .
C23 C24 1.390(5) .
C24 C25 1.435(5) .
C25 N3 1.389(5) .
C25 C26 1.392(5) .
C26 C27 1.413(5) .
C26 C31 1.480(5) .
C27 N4 1.375(5) .
C27 C28 1.429(5) .
C28 C29 1.376(6) .
C29 C30 1.408(5) .
C30 N4 1.354(5) .
C31 C32 1.399(5) .
C31 C36 1.413(5) .
C32 C33 1.381(5) .
C33 C34 1.410(5) .
C34 C35 1.392(5) .
C34 S2 1.763(4) .
C35 C36 1.362(5) .
C37 S2 1.796(4) .
C38 F9 1.318(5) .
C38 F8 1.319(5) .
C38 F7 1.332(5) .
C38 C39 1.544(5) .
C39 O3 1.251(5) .
C39 C40 1.383(5) .
C40 C41 1.393(5) .
C41 O4 1.259(5) .
C41 C42 1.532(6) .
C42 F12 1.322(5) .
C42 F10 1.324(5) .
C42 F11 1.336(5) .
C43 Cl2 1.766(4) .
C43 Cl1 1.776(4) .
C44 Cl4 1.767(4) .
C44 Cl3 1.780(5) .
Cu1 N2 1.944(3) .
Cu1 N1 1.946(3) .
Cu1 O1 1.985(3) .
Cu1 O2 1.998(3) .
Cu1 S1 2.7644(11) 4_465
Cu2 N4 1.942(3) .
Cu2 N3 1.950(3) .
Cu2 O3 1.977(3) .
Cu2 O4 2.003(3) .
Cu2 S2 2.8005(11) 4_557
S1 Cu1 2.7644(11) 4_565
S2 Cu2 2.8005(11) 4_457
